data_4322873
loop_
_publ_author_name
'Yoshiaki Takahashi'
'Munetaka Akita'
'Shiro Hikichi'
'Yoshihiko Moro-oka'

_publ_contact_author
;
 Munetaka AKITA
 Research Laboratory of Resources Utilization, Tokyo Institute of 
Technology, 4259 Nagatsuta, Midori-ku, Yokohama 227-8503, Japan
;
_publ_contact_author_email makita@res.titech.ac.jp
_publ_contact_author_fax +81-45-924-5226
_publ_section_title
;
 Synthesis of Various Cationic Ruthenium-Aqua Complexes with
 Hydrotris(3,5-diisopropylpyrazolyl)borate Ligand,
 TpiPrRu(OH2)n(L)3-n.(CF3SO3)(THF)x, and Their Structures Supported by
 Hydrogen-Bonding Networks1
;
_journal_name_full 'Inorganic Chemistry'
_journal_page_first 3186
_journal_page_last 3194
_journal_paper_doi 10.1021/ic9801802
_journal_volume 37
_journal_year 1998
_chemical_formula_sum 'C78 H120 B F3 N6 O10 P2 Ru S'
_chemical_formula_weight 1564.72
_space_group_IT_number 14
_symmetry_cell_setting monoclinic
_symmetry_Int_Tables_number 14
_symmetry_space_group_name_Hall '-P 2yn'
_symmetry_space_group_name_H-M 'P 1 21/n 1'
_audit_creation_date 'Tue Mar 10 11:42:41 1998'
_audit_creation_method 'from TEXRAY.INF file'
_cell_angle_alpha 90
_cell_angle_beta 108.77(4)
_cell_angle_gamma 90
_cell_formula_units_Z 4
_cell_length_a 18.18(1)
_cell_length_b 19.685(4)
_cell_length_c 24.253(7)
_cell_measurement_reflns_used 0
_cell_measurement_temperature 288.2
_cell_measurement_theta_max 0.0
_cell_measurement_theta_min 0.0
_cell_volume 8218(6)
_computing_cell_refinement 'MSC/AFC Diffractometer Control'
_computing_data_collection 'MSC/AFC Diffractometer Control'
_computing_data_reduction teXsan
_computing_publication_material teXsan
_computing_structure_refinement teXsan
_computing_structure_solution MITHRIL90
_diffrn_ambient_temperature 288.2
_diffrn_measurement_device 'Rigaku RAXISII'
_diffrn_orient_matrix_UB_11 0.00000
_diffrn_orient_matrix_UB_12 0.00000
_diffrn_orient_matrix_UB_13 0.00000
_diffrn_orient_matrix_UB_21 0.00000
_diffrn_orient_matrix_UB_22 0.00000
_diffrn_orient_matrix_UB_23 0.00000
_diffrn_orient_matrix_UB_31 0.00000
_diffrn_orient_matrix_UB_32 0.00000
_diffrn_orient_matrix_UB_33 0.00000
_diffrn_radiation_detector 'Imaging Plate'
_diffrn_radiation_monochromator graphite
_diffrn_radiation_source 'Rigaku rotating anode'
_diffrn_radiation_type 'Mo K\a'
_diffrn_radiation_wavelength 0.7107
_diffrn_reflns_av_R_equivalents 0.000
_diffrn_reflns_av_sigmaI/netI 0.187
_diffrn_reflns_limit_h_max 0
_diffrn_reflns_limit_h_min -23
_diffrn_reflns_limit_k_max 25
_diffrn_reflns_limit_k_min 0
_diffrn_reflns_limit_l_max 30
_diffrn_reflns_limit_l_min -29
_diffrn_reflns_number 13014
_diffrn_reflns_reduction_process 'Lp corrections applied'
_diffrn_reflns_theta_max 0.00
_diffrn_reflns_theta_min 0.00
_diffrn_standards_decay_% 0.00
_diffrn_standards_interval_count 0
_diffrn_standards_number 0
_exptl_absorpt_coefficient_mu 0.320
_exptl_absorpt_correction_type none
_exptl_crystal_colour unknown
_exptl_crystal_density_diffrn 1.265
_exptl_crystal_density_meas ?
_exptl_crystal_description unknown
_exptl_crystal_F_000 3328.00
_exptl_crystal_size_max 0.000
_exptl_crystal_size_mid 0.000
_exptl_crystal_size_min 0.000
_refine_diff_density_max 2.69
_refine_diff_density_min -0.93
_refine_ls_extinction_method none
_refine_ls_goodness_of_fit_obs 2.645
_refine_ls_matrix_type full
_refine_ls_number_constraints 0
_refine_ls_number_parameters 724
_refine_ls_number_reflns 6827
_refine_ls_number_restraints 0
_refine_ls_R_factor_obs 0.1074
_refine_ls_shift/esd_max 0.1880
_refine_ls_shift/esd_mean 0.0060
_refine_ls_structure_factor_coef F
_refine_ls_weighting_details 'w = 1/[\s^2^(Fo) + 0.00002|Fo|^2^]'
_refine_ls_weighting_scheme calc
_refine_ls_wR_factor_obs 0.1138
_reflns_number_observed 6827
_reflns_number_total 13014
_reflns_observed_criterion >3.0sigma(I)
_cod_data_source_file ic9801802_4.cif
_cod_data_source_block compound4a[TpiPrRu(OH2)(dppe)(OTf)(THF)]
_cod_depositor_comments
;
The following automatic conversions were performed:

'_exptl_crystal_density_meas' value 'not measured' was changed to '?'
- the value is perceived as not measured.

Automatic conversion script
Id: cif_fix_values 3008 2015-01-20 13:52:24Z robertas 

The following automatic conversions were performed:

'_refine_ls_weighting_scheme' value 'w = 1/[\s^2^(Fo) +
0.00002|Fo|^2^]' was changed to 'calc'. New tag
'_refine_ls_weighting_details' was created. The value of the new tag
was set to 'w = 1/[\s^2^(Fo) + 0.00002|Fo|^2^]'.

Automatic conversion script
Id: cif_fix_values 3143 2015-03-26 13:38:13Z robertas 
;
_cod_original_cell_volume 8216.9199
_cod_original_sg_symbol_H-M 'P 21/n '
_cod_original_formula_sum 'C78 H120 B F3 N6 O10 P2 S Ru '
_cod_database_code 4322873

loop_
_symmetry_equiv_pos_as_xyz
x,y,z
1/2-x,1/2+y,1/2-z
-x,-y,-z
1/2+x,1/2-y,1/2+z

loop_
_atom_site_aniso_label
_atom_site_aniso_U_11
_atom_site_aniso_U_22
_atom_site_aniso_U_33
_atom_site_aniso_U_12
_atom_site_aniso_U_13
_atom_site_aniso_U_23
Ru(1) 0.0248(5) 0.0265(6) 0.0312(6) -0.0008(6) 0.0085(4) 0.0011(6)
S(1) 0.079(4) 0.064(4) 0.102(5) -0.013(3) 0.046(4) -0.015(3)
P(1) 0.033(2) 0.031(2) 0.032(2) -0.003(2) 0.003(2) 0.005(2)
P(2) 0.029(2) 0.030(2) 0.043(2) -0.003(2) 0.013(2) 0.000(2)
F(1) 0.12(1) 0.18(2) 0.17(2) -0.07(1) 0.08(1) -0.03(1)
F(2) 0.17(2) 0.19(2) 0.15(2) -0.07(1) -0.08(1) 0.05(1)
F(3) 0.22(2) 0.08(1) 0.21(2) -0.04(1) 0.02(2) -0.03(1)
O(1) 0.060(8) 0.030(5) 0.029(6) -0.008(5) 0.022(5) -0.001(5)
O(2) 0.11(1) 0.032(8) 0.15(1) 0.018(8) 0.00(1) -0.012(8)
O(3) 0.08(1) 0.11(1) 0.20(2) 0.01(1) 0.02(1) 0.05(1)
O(4) 0.30(3) 0.22(2) 0.20(2) -0.17(2) 0.20(2) -0.13(2)
O(81) 0.10(1) 0.068(9) 0.068(9) -0.024(8) 0.040(9) -0.009(7)
N(11) 0.033(7) 0.031(7) 0.026(7) -0.003(6) 0.009(6) -0.006(5)
N(12) 0.024(7) 0.027(7) 0.051(8) -0.002(5) 0.016(6) -0.009(6)
N(21) 0.022(6) 0.033(7) 0.035(6) 0.000(6) 0.006(5) -0.005(6)
N(22) 0.034(7) 0.036(8) 0.037(7) 0.001(6) 0.011(6) -0.005(6)
N(31) 0.031(7) 0.028(7) 0.035(7) 0.006(6) 0.004(5) 0.000(5)
N(32) 0.033(7) 0.036(7) 0.032(7) -0.003(6) 0.016(6) -0.010(5)
C(0) 0.06(2) 0.04(1) 0.16(3) 0.00(1) 0.03(2) -0.01(1)
C(2) 0.05(1) 0.042(9) 0.05(1) -0.011(9) 0.033(9) -0.018(8)
C(11) 0.045(10) 0.023(7) 0.038(9) -0.006(8) 0.011(7) 0.000(7)
C(12) 0.05(1) 0.027(9) 0.06(1) 0.000(8) 0.030(10) 0.005(8)
C(13) 0.032(10) 0.036(9) 0.06(1) -0.006(8) 0.011(9) -0.009(8)
C(14) 0.026(9) 0.035(9) 0.05(1) -0.017(7) 0.010(8) -0.009(7)
C(15) 0.05(1) 0.041(10) 0.05(1) 0.000(8) -0.007(9) 0.005(8)
C(16) 0.028(9) 0.05(1) 0.07(1) -0.008(8) 0.026(9) 0.004(9)
C(17) 0.08(1) 0.04(1) 0.04(1) 0.001(9) 0.01(1) -0.023(8)
C(18) 0.10(2) 0.04(1) 0.06(1) 0.00(1) 0.04(1) -0.007(9)
C(19) 0.05(1) 0.05(1) 0.06(1) -0.001(9) -0.004(9) -0.011(9)
C(21) 0.024(8) 0.042(9) 0.044(10) -0.001(7) 0.008(7) 0.007(8)
C(22) 0.029(9) 0.06(1) 0.027(9) 0.014(8) 0.000(7) 0.002(7)
C(23) 0.048(10) 0.06(1) 0.034(8) -0.036(10) 0.011(7) 0.000(9)
C(24) 0.05(1) 0.07(1) 0.04(1) 0.011(10) 0.030(9) 0.010(9)
C(25) 0.04(1) 0.09(1) 0.05(1) 0.01(1) 0.013(9) 0.017(10)
C(26) 0.11(2) 0.04(1) 0.06(1) 0.04(1) 0.02(1) 0.016(9)
C(27) 0.043(9) 0.06(1) 0.029(8) 0.003(8) 0.006(7) -0.009(7)
C(28) 0.08(1) 0.15(2) 0.04(1) 0.00(2) 0.014(10) -0.01(1)
C(29) 0.08(1) 0.11(2) 0.06(1) 0.01(1) 0.05(1) -0.01(1)
C(31) 0.026(8) 0.031(8) 0.042(9) -0.013(7) 0.010(7) -0.006(7)
C(32) 0.029(9) 0.05(1) 0.06(1) -0.015(8) 0.014(8) -0.011(8)
C(33) 0.032(9) 0.047(9) 0.030(8) 0.005(7) 0.010(7) -0.005(7)
C(34) 0.05(1) 0.041(9) 0.008(7) -0.010(8) 0.003(7) -0.004(6)
C(35) 0.06(1) 0.040(10) 0.06(1) -0.020(9) 0.02(1) -0.015(8)
C(36) 0.032(10) 0.06(1) 0.07(1) -0.008(9) 0.002(9) -0.005(9)
C(37) 0.030(10) 0.06(1) 0.07(1) -0.005(9) 0.020(9) -0.018(9)
C(38) 0.05(1) 0.12(2) 0.16(2) -0.03(1) 0.07(2) -0.07(2)
C(39) 0.07(2) 0.09(2) 0.11(2) 0.02(1) 0.05(1) -0.02(1)
C(41) 0.041(10) 0.033(8) 0.037(9) -0.010(8) 0.020(8) 0.004(7)
C(42) 0.04(1) 0.04(1) 0.06(1) 0.007(8) 0.019(9) -0.011(8)
C(43) 0.07(1) 0.039(10) 0.05(1) -0.006(9) 0.02(1) -0.013(8)
C(44) 0.05(1) 0.06(1) 0.04(1) -0.010(9) -0.008(9) -0.015(9)
C(45) 0.05(1) 0.06(1) 0.05(1) -0.009(10) -0.006(9) -0.004(9)
C(46) 0.05(1) 0.04(1) 0.05(1) 0.004(8) -0.012(9) 0.006(8)
C(51) 0.032(9) 0.026(8) 0.05(1) -0.011(7) 0.014(8) -0.014(7)
C(52) 0.04(1) 0.036(9) 0.05(1) 0.000(8) -0.001(9) 0.009(8)
C(53) 0.026(10) 0.06(1) 0.09(1) -0.001(8) 0.023(10) -0.01(1)
C(54) 0.04(1) 0.05(1) 0.06(1) 0.007(8) 0.000(9) 0.016(9)
C(55) 0.05(1) 0.06(1) 0.030(9) 0.003(9) 0.012(9) 0.002(8)
C(56) 0.04(1) 0.05(1) 0.031(9) 0.014(8) 0.004(8) 0.011(8)
C(61) 0.032(10) 0.05(1) 0.05(1) 0.004(8) 0.021(8) -0.014(8)
C(62) 0.04(1) 0.06(1) 0.06(1) -0.006(9) 0.013(9) 0.002(9)
C(63) 0.04(1) 0.05(1) 0.08(1) 0.007(9) 0.016(10) 0.012(10)
C(64) 0.05(1) 0.06(1) 0.13(2) 0.03(1) 0.04(1) 0.01(1)
C(65) 0.06(1) 0.06(1) 0.10(2) 0.00(1) 0.04(1) -0.02(1)
C(66) 0.04(1) 0.04(1) 0.09(1) -0.001(8) 0.02(1) -0.016(9)
C(71) 0.025(9) 0.042(9) 0.032(9) -0.005(7) -0.009(7) 0.004(7)
C(72) 0.025(9) 0.031(9) 0.06(1) 0.003(7) 0.022(8) -0.003(7)
C(73) 0.04(1) 0.05(1) 0.04(1) 0.005(9) -0.001(9) -0.006(8)
C(74) 0.028(10) 0.05(1) 0.08(1) -0.015(8) 0.01(1) 0.001(10)
C(75) 0.05(1) 0.06(1) 0.05(1) -0.004(10) 0.013(10) 0.011(9)
C(76) 0.034(10) 0.05(1) 0.05(1) -0.003(8) 0.020(8) 0.011(8)
C(82) 0.25(4) 0.03(1) 0.13(2) 0.02(2) 0.13(2) 0.02(1)
C(83) 0.18(3) 0.08(2) 0.11(2) -0.01(2) 0.06(2) 0.02(2)
C(84) 0.23(4) 0.09(2) 0.23(4) 0.04(2) 0.18(3) 0.05(2)
C(85) 0.11(2) 0.08(1) 0.03(1) -0.01(1) 0.02(1) 0.01(1)
B(1) 0.06(1) 0.03(1) 0.022(10) 0.005(9) -0.005(9) 0.004(7)

loop_
_atom_site_label
_atom_site_fract_x
_atom_site_fract_y
_atom_site_fract_z
_atom_site_U_iso_or_equiv
_atom_site_thermal_displace_type
_atom_site_calc_flag
_atom_site_calc_attached_atom
_atom_site_occupancy
_atom_site_refinement_flags
Ru(1) 0.27126(7) 0.24529(6) 0.49899(5) 0.0276(3) Uani d . 1.00 .
S(1) 0.2448(4) 0.5431(3) 0.5500(3) 0.077(2) Uani d . 1.00 .
P(1) 0.3340(2) 0.2335(2) 0.5978(2) 0.034(1) Uani d . 1.00 .
P(2) 0.1606(2) 0.2296(2) 0.5230(2) 0.034(1) Uani d . 1.00 .
F(1) 0.361(1) 0.5993(9) 0.5281(8) 0.149(8) Uani d . 1.00 .
F(2) 0.385(1) 0.5716(10) 0.6120(8) 0.201(9) Uani d . 1.00 .
F(3) 0.318(1) 0.6570(8) 0.5802(8) 0.183(9) Uani d . 1.00 .
O(1) 0.2637(6) 0.3542(4) 0.4952(4) 0.038(3) Uani d . 1.00 .
O(2) 0.2710(9) 0.4788(6) 0.5423(7) 0.107(6) Uani d . 1.00 .
O(3) 0.1966(10) 0.5713(8) 0.4963(9) 0.134(8) Uani d . 1.00 .
O(4) 0.220(2) 0.553(1) 0.5996(10) 0.21(1) Uani d . 1.00 .
O(81) 0.3005(9) 0.4253(6) 0.4108(6) 0.076(5) Uani d . 1.00 .
O(91) 0.487(2) 0.088(1) 0.252(1) 0.3024 Uiso d . 1.00 .
O(101) 0.702(1) 0.191(1) 0.294(1) 0.2404 Uiso d . 1.00 .
O(111) 0.7191(10) 0.204(1) 0.5616(8) 0.1768 Uiso d . 1.00 .
O(121) 0.347(1) 0.049(2) 0.7938(9) 0.2376 Uiso d . 1.00 .
O(131) 0.011(2) 0.168(1) 0.737(1) 0.2549 Uiso d . 1.00 .
N(11) 0.2807(7) 0.1374(5) 0.4800(5) 0.030(4) Uani d . 1.00 .
N(12) 0.2823(7) 0.1279(6) 0.4255(5) 0.033(4) Uani d . 1.00 .
N(21) 0.2128(6) 0.2594(6) 0.4047(5) 0.031(3) Uani d . 1.00 .
N(22) 0.2498(7) 0.2334(6) 0.3676(5) 0.036(4) Uani d . 1.00 .
N(31) 0.3772(7) 0.2617(6) 0.4758(5) 0.033(3) Uani d . 1.00 .
N(32) 0.3865(7) 0.2172(6) 0.4340(5) 0.032(4) Uani d . 1.00 .
C(0) 0.331(1) 0.595(1) 0.570(1) 0.090(10) Uani d . 1.00 .
C(1) 0.2602(10) 0.2223(8) 0.6351(7) 0.046(4) Uiso d . 1.00 .
C(2) 0.1852(10) 0.1970(8) 0.5985(7) 0.046(5) Uani d . 1.00 .
C(11) 0.2681(10) 0.0760(6) 0.5006(7) 0.036(4) Uani d . 1.00 .
C(12) 0.2611(10) 0.0287(7) 0.4580(7) 0.045(5) Uani d . 1.00 .
C(13) 0.2698(9) 0.0619(8) 0.4089(7) 0.044(5) Uani d . 1.00 .
C(14) 0.2659(8) 0.0572(7) 0.5607(7) 0.036(5) Uani d . 1.00 .
C(15) 0.3331(10) 0.0052(8) 0.5866(7) 0.051(5) Uani d . 1.00 .
C(16) 0.1904(9) 0.0188(8) 0.5574(8) 0.049(5) Uani d . 1.00 .
C(17) 0.263(1) 0.0364(8) 0.3503(7) 0.055(6) Uani d . 1.00 .
C(18) 0.266(1) -0.0412(9) 0.3504(8) 0.068(7) Uani d . 1.00 .
C(19) 0.186(1) 0.0601(8) 0.3072(7) 0.057(6) Uani d . 1.00 .
C(21) 0.1543(8) 0.2992(8) 0.3673(7) 0.037(4) Uani d . 1.00 .
C(22) 0.1552(9) 0.2963(8) 0.3109(6) 0.039(5) Uani d . 1.00 .
C(23) 0.2140(9) 0.2560(9) 0.3119(6) 0.046(5) Uani d . 1.00 .
C(24) 0.095(1) 0.3353(9) 0.3876(7) 0.050(6) Uani d . 1.00 .
C(25) 0.013(1) 0.3128(10) 0.3561(7) 0.060(6) Uani d . 1.00 .
C(26) 0.096(1) 0.4121(9) 0.3856(8) 0.073(7) Uani d . 1.00 .
C(27) 0.2442(9) 0.2326(8) 0.2637(6) 0.045(5) Uani d . 1.00 .
C(28) 0.183(1) 0.241(1) 0.2048(7) 0.092(8) Uani d . 1.00 .
C(29) 0.315(1) 0.276(1) 0.2620(8) 0.076(7) Uani d . 1.00 .
C(31) 0.4423(9) 0.2938(7) 0.4940(6) 0.033(4) Uani d . 1.00 .
C(32) 0.4943(9) 0.2736(8) 0.4649(7) 0.047(5) Uani d . 1.00 .
C(33) 0.4583(9) 0.2243(7) 0.4291(6) 0.036(4) Uani d . 1.00 .
C(34) 0.4631(9) 0.3470(7) 0.5434(5) 0.036(4) Uani d . 1.00 .
C(35) 0.467(1) 0.4195(8) 0.5188(8) 0.057(6) Uani d . 1.00 .
C(36) 0.5370(9) 0.3321(9) 0.5890(8) 0.056(6) Uani d . 1.00 .
C(37) 0.4834(10) 0.1769(9) 0.3941(8) 0.052(6) Uani d . 1.00 .
C(38) 0.559(1) 0.206(1) 0.385(1) 0.102(9) Uani d . 1.00 .
C(39) 0.498(1) 0.110(1) 0.4155(10) 0.087(9) Uani d . 1.00 .
C(41) 0.3905(9) 0.3024(7) 0.6478(6) 0.035(5) Uani d . 1.00 .
C(42) 0.3570(9) 0.3692(8) 0.6423(7) 0.047(5) Uani d . 1.00 .
C(43) 0.394(1) 0.4195(8) 0.6796(7) 0.054(6) Uani d . 1.00 .
C(44) 0.460(1) 0.4070(9) 0.7236(7) 0.054(6) Uani d . 1.00 .
C(45) 0.491(1) 0.3416(9) 0.7309(7) 0.059(6) Uani d . 1.00 .
C(46) 0.4568(10) 0.2903(8) 0.6917(7) 0.052(5) Uani d . 1.00 .
C(51) 0.4069(9) 0.1671(7) 0.6208(7) 0.037(5) Uani d . 1.00 .
C(52) 0.4521(10) 0.1532(8) 0.5855(7) 0.047(5) Uani d . 1.00 .
C(53) 0.5142(10) 0.1083(9) 0.6062(9) 0.056(6) Uani d . 1.00 .
C(54) 0.5303(10) 0.0762(8) 0.6595(8) 0.051(5) Uani d . 1.00 .
C(55) 0.484(1) 0.0900(8) 0.6905(7) 0.045(5) Uani d . 1.00 .
C(56) 0.4241(9) 0.1339(8) 0.6732(7) 0.043(5) Uani d . 1.00 .
C(61) 0.0983(9) 0.3024(8) 0.5259(7) 0.044(5) Uani d . 1.00 .
C(62) 0.019(1) 0.3034(9) 0.4971(7) 0.052(6) Uani d . 1.00 .
C(63) -0.0238(10) 0.3608(9) 0.5031(8) 0.056(6) Uani d . 1.00 .
C(64) 0.012(1) 0.416(1) 0.535(1) 0.076(8) Uani d . 1.00 .
C(65) 0.089(1) 0.4139(9) 0.5636(9) 0.070(7) Uani d . 1.00 .
C(66) 0.1338(10) 0.3598(8) 0.5612(8) 0.056(6) Uani d . 1.00 .
C(71) 0.0883(8) 0.1658(7) 0.4800(6) 0.037(4) Uani d . 1.00 .
C(72) 0.0926(8) 0.1412(7) 0.4286(7) 0.036(5) Uani d . 1.00 .
C(73) 0.038(1) 0.0896(8) 0.4007(7) 0.048(5) Uani d . 1.00 .
C(74) -0.0159(10) 0.0687(8) 0.4244(9) 0.054(6) Uani d . 1.00 .
C(75) -0.018(1) 0.0920(9) 0.4747(8) 0.054(6) Uani d . 1.00 .
C(76) 0.0320(9) 0.1408(8) 0.5026(7) 0.041(5) Uani d . 1.00 .
C(82) 0.290(2) 0.4997(10) 0.401(1) 0.12(1) Uani d . 1.00 .
C(83) 0.320(2) 0.515(1) 0.356(1) 0.12(1) Uani d . 1.00 .
C(84) 0.365(2) 0.460(1) 0.346(2) 0.16(2) Uani d . 1.00 .
C(85) 0.335(1) 0.400(1) 0.3697(8) 0.076(8) Uani d . 1.00 .
C(92) 0.404(2) 0.093(2) 0.242(1) 0.3024 Uiso d . 1.00 .
C(93) 0.369(1) 0.098(2) 0.175(2) 0.3024 Uiso d . 1.00 .
C(94) 0.434(3) 0.134(2) 0.158(1) 0.3024 Uiso d . 1.00 .
C(95) 0.508(2) 0.103(2) 0.201(2) 0.3024 Uiso d . 1.00 .
C(102) 0.742(2) 0.193(1) 0.355(1) 0.2404 Uiso d . 1.00 .
C(103) 0.822(2) 0.225(1) 0.3613(10) 0.2404 Uiso d . 1.00 .
C(104) 0.835(1) 0.202(1) 0.304(1) 0.2404 Uiso d . 1.00 .
C(105) 0.752(2) 0.206(1) 0.2601(7) 0.2404 Uiso d . 1.00 .
C(112) 0.733(1) 0.1516(9) 0.5257(9) 0.1768 Uiso d . 1.00 .
C(113) 0.817(1) 0.165(1) 0.5255(10) 0.1768 Uiso d . 1.00 .
C(114) 0.824(1) 0.243(1) 0.533(1) 0.1768 Uiso d . 1.00 .
C(115) 0.777(1) 0.2566(9) 0.5750(9) 0.1768 Uiso d . 1.00 .
C(122) 0.304(2) 0.1066(10) 0.763(1) 0.2376 Uiso d . 1.00 .
C(123) 0.221(1) 0.079(2) 0.735(1) 0.2376 Uiso d . 1.00 .
C(124) 0.236(2) 0.004(1) 0.724(1) 0.2376 Uiso d . 1.00 .
C(125) 0.305(2) -0.013(1) 0.779(1) 0.2376 Uiso d . 1.00 .
C(132) 0.034(2) 0.183(1) 0.688(1) 0.2549 Uiso d . 1.00 .
C(133) -0.004(2) 0.127(2) 0.6432(8) 0.2549 Uiso d . 1.00 .
C(134) -0.007(2) 0.067(1) 0.683(1) 0.2549 Uiso d . 1.00 .
C(135) -0.025(2) 0.102(2) 0.734(1) 0.2549 Uiso d . 1.00 .
B(1) 0.311(1) 0.1817(9) 0.3942(7) 0.042(6) Uani d . 1.00 .
H(1) 0.2667 0.4014 0.5130 0.0425 Uiso calc . 1.00 .
H(2) 0.2765 0.3814 0.4643 0.0425 Uiso calc . 1.00 .
H(3) 0.3191 0.1621 0.3626 0.0425 Uiso calc . 1.00 .
H(4) 0.2538 -0.0207 0.4606 0.0489 Uiso calc . 1.00 .
H(5) 0.2721 0.0973 0.5856 0.0482 Uiso calc . 1.00 .
H(6) 0.3351 -0.0085 0.6251 0.0570 Uiso calc . 1.00 .
H(7) 0.3242 -0.0344 0.5625 0.0570 Uiso calc . 1.00 .
H(8) 0.3818 0.0243 0.5885 0.0570 Uiso calc . 1.00 .
H(9) 0.1464 0.0481 0.5417 0.0627 Uiso calc . 1.00 .
H(10) 0.1849 -0.0190 0.5317 0.0627 Uiso calc . 1.00 .
H(11) 0.1915 0.0034 0.5944 0.0627 Uiso calc . 1.00 .
H(12) 0.3050 0.0540 0.3389 0.0727 Uiso calc . 1.00 .
H(13) 0.2220 -0.0594 0.3601 0.0721 Uiso calc . 1.00 .
H(14) 0.2614 -0.0582 0.3121 0.0721 Uiso calc . 1.00 .
H(15) 0.3119 -0.0580 0.3773 0.0721 Uiso calc . 1.00 .
H(16) 0.1827 0.1088 0.3078 0.0656 Uiso calc . 1.00 .
H(17) 0.1802 0.0456 0.2691 0.0656 Uiso calc . 1.00 .
H(18) 0.1436 0.0424 0.3186 0.0656 Uiso calc . 1.00 .
H(19) 0.1178 0.3182 0.2771 0.0494 Uiso calc . 1.00 .
H(20) 0.1045 0.3231 0.4286 0.0611 Uiso calc . 1.00 .
H(21) -0.0234 0.3325 0.3728 0.0723 Uiso calc . 1.00 .
H(22) -0.0017 0.3269 0.3161 0.0723 Uiso calc . 1.00 .
H(23) 0.0081 0.2646 0.3570 0.0723 Uiso calc . 1.00 .
H(24) 0.1494 0.4294 0.4062 0.0852 Uiso calc . 1.00 .
H(25) 0.0844 0.4282 0.3462 0.0852 Uiso calc . 1.00 .
H(26) 0.0629 0.4338 0.4029 0.0852 Uiso calc . 1.00 .
H(27) 0.2591 0.1854 0.2697 0.0575 Uiso calc . 1.00 .
H(28) 0.1679 0.2881 0.1980 0.1031 Uiso calc . 1.00 .
H(29) 0.2012 0.2265 0.1739 0.1031 Uiso calc . 1.00 .
H(30) 0.1369 0.2155 0.2023 0.1031 Uiso calc . 1.00 .
H(31) 0.3582 0.2731 0.2980 0.0806 Uiso calc . 1.00 .
H(32) 0.3350 0.2620 0.2312 0.0806 Uiso calc . 1.00 .
H(33) 0.3019 0.3235 0.2557 0.0806 Uiso calc . 1.00 .
H(34) 0.5465 0.2916 0.4697 0.0541 Uiso calc . 1.00 .
H(35) 0.4202 0.3482 0.5610 0.0460 Uiso calc . 1.00 .
H(36) 0.4787 0.4546 0.5483 0.0680 Uiso calc . 1.00 .
H(37) 0.5080 0.4218 0.5011 0.0680 Uiso calc . 1.00 .
H(38) 0.4197 0.4334 0.4889 0.0680 Uiso calc . 1.00 .
H(39) 0.5356 0.2884 0.6057 0.0677 Uiso calc . 1.00 .
H(40) 0.5779 0.3329 0.5725 0.0677 Uiso calc . 1.00 .
H(41) 0.5484 0.3652 0.6198 0.0677 Uiso calc . 1.00 .
H(42) 0.4458 0.1739 0.3551 0.0639 Uiso calc . 1.00 .
H(43) 0.5995 0.2074 0.4262 0.1276 Uiso calc . 1.00 .
H(44) 0.5813 0.1746 0.3651 0.1276 Uiso calc . 1.00 .
H(45) 0.5544 0.2483 0.3710 0.1276 Uiso calc . 1.00 .
H(46) 0.4542 0.0889 0.4213 0.0925 Uiso calc . 1.00 .
H(47) 0.5191 0.0807 0.3931 0.0925 Uiso calc . 1.00 .
H(48) 0.5385 0.1111 0.4551 0.0925 Uiso calc . 1.00 .
H(49) 0.2809 0.1941 0.6648 0.0990 Uiso calc . 1.00 .
H(50) 0.2507 0.2669 0.6454 0.0990 Uiso calc . 1.00 .
H(51) 0.1456 0.2090 0.6148 0.0579 Uiso calc . 1.00 .
H(52) 0.1864 0.1471 0.5978 0.0579 Uiso calc . 1.00 .
H(53) 0.3076 0.3796 0.6111 0.0636 Uiso calc . 1.00 .
H(54) 0.3713 0.4654 0.6756 0.0637 Uiso calc . 1.00 .
H(55) 0.4874 0.4432 0.7504 0.0603 Uiso calc . 1.00 .
H(56) 0.5358 0.3337 0.7648 0.0753 Uiso calc . 1.00 .
H(57) 0.4824 0.2457 0.6953 0.0715 Uiso calc . 1.00 .
H(58) 0.4379 0.1728 0.5464 0.0572 Uiso calc . 1.00 .
H(59) 0.5483 0.0980 0.5839 0.0725 Uiso calc . 1.00 .
H(60) 0.5739 0.0443 0.6742 0.0592 Uiso calc . 1.00 .
H(61) 0.4952 0.0663 0.7284 0.0566 Uiso calc . 1.00 .
H(62) 0.3903 0.1412 0.6987 0.0561 Uiso calc . 1.00 .
H(63) -0.0071 0.2663 0.4718 0.0650 Uiso calc . 1.00 .
H(64) -0.0784 0.3622 0.4812 0.0710 Uiso calc . 1.00 .
H(65) -0.0167 0.4583 0.5386 0.0933 Uiso calc . 1.00 .
H(66) 0.1123 0.4504 0.5901 0.0869 Uiso calc . 1.00 .
H(67) 0.1904 0.3619 0.5791 0.0687 Uiso calc . 1.00 .
H(68) 0.1328 0.1575 0.4128 0.0489 Uiso calc . 1.00 .
H(69) 0.0369 0.0701 0.3625 0.0606 Uiso calc . 1.00 .
H(70) -0.0527 0.0342 0.4043 0.0672 Uiso calc . 1.00 .
H(71) -0.0550 0.0737 0.4916 0.0601 Uiso calc . 1.00 .
H(72) 0.0292 0.1576 0.5402 0.0510 Uiso calc . 1.00 .
H(73) 0.2316 0.5106 0.3926 0.1480 Uiso calc . 1.00 .
H(74) 0.3133 0.5242 0.4370 0.1480 Uiso calc . 1.00 .
H(75) 0.2689 0.5292 0.3246 0.1209 Uiso calc . 1.00 .
H(76) 0.3441 0.5578 0.3693 0.1209 Uiso calc . 1.00 .
H(77) 0.3479 0.4538 0.3006 0.1896 Uiso calc . 1.00 .
H(78) 0.4156 0.4673 0.3577 0.1896 Uiso calc . 1.00 .
H(79) 0.3784 0.3710 0.3913 0.0977 Uiso calc . 1.00 .
H(80) 0.2988 0.3708 0.3422 0.0977 Uiso calc . 1.00 .
H(81) 0.392(3) 0.139(2) 0.262(2) 0.3024 Uiso calc . 1.00 .
H(82) 0.382(4) 0.048(2) 0.258(2) 0.3024 Uiso calc . 1.00 .
H(83) 0.361(2) 0.047(2) 0.156(2) 0.3024 Uiso calc . 1.00 .
H(84) 0.314(2) 0.126(3) 0.161(3) 0.3024 Uiso calc . 1.00 .
H(85) 0.432(3) 0.189(1) 0.166(2) 0.3024 Uiso calc . 1.00 .
H(86) 0.430(4) 0.125(3) 0.112(1) 0.3024 Uiso calc . 1.00 .
H(87) 0.557(2) 0.138(3) 0.211(3) 0.3024 Uiso calc . 1.00 .
H(88) 0.523(2) 0.055(2) 0.184(2) 0.3024 Uiso calc . 1.00 .
H(89) 0.749(3) 0.141(2) 0.372(2) 0.2404 Uiso calc . 1.00 .
H(90) 0.710(3) 0.224(2) 0.378(2) 0.2404 Uiso calc . 1.00 .
H(91) 0.817(2) 0.281(1) 0.361(1) 0.2404 Uiso calc . 1.00 .
H(92) 0.868(2) 0.208(2) 0.401(1) 0.2404 Uiso calc . 1.00 .
H(93) 0.855(2) 0.149(2) 0.309(2) 0.2404 Uiso calc . 1.00 .
H(94) 0.877(2) 0.234(2) 0.292(2) 0.2404 Uiso calc . 1.00 .
H(95) 0.745(3) 0.169(2) 0.2246(10) 0.2404 Uiso calc . 1.00 .
H(96) 0.740(3) 0.258(2) 0.242(1) 0.2404 Uiso calc . 1.00 .
H(97) 0.692(2) 0.157(1) 0.4814(10) 0.1768 Uiso calc . 1.00 .
H(98) 0.728(2) 0.1010(9) 0.543(1) 0.1768 Uiso calc . 1.00 .
H(99) 0.859(1) 0.141(1) 0.564(1) 0.1768 Uiso calc . 1.00 .
H(100) 0.827(2) 0.147(2) 0.485(1) 0.1768 Uiso calc . 1.00 .
H(101) 0.794(2) 0.267(1) 0.491(1) 0.1768 Uiso calc . 1.00 .
H(102) 0.884(1) 0.261(2) 0.550(2) 0.1768 Uiso calc . 1.00 .
H(103) 0.751(2) 0.3076(9) 0.568(1) 0.1768 Uiso calc . 1.00 .
H(104) 0.815(2) 0.251(2) 0.6205(8) 0.1768 Uiso calc . 1.00 .
H(105) 0.329(2) 0.123(2) 0.730(2) 0.2376 Uiso calc . 1.00 .
H(106) 0.304(3) 0.149(1) 0.793(2) 0.2376 Uiso calc . 1.00 .
H(107) 0.188(2) 0.082(2) 0.766(2) 0.2376 Uiso calc . 1.00 .
H(108) 0.189(2) 0.106(2) 0.694(2) 0.2376 Uiso calc . 1.00 .
H(109) 0.254(2) 0.000(2) 0.685(1) 0.2376 Uiso calc . 1.00 .
H(110) 0.185(2) -0.029(2) 0.720(2) 0.2376 Uiso calc . 1.00 .
H(111) 0.342(3) -0.054(1) 0.770(2) 0.2376 Uiso calc . 1.00 .
H(112) 0.284(2) -0.029(2) 0.815(2) 0.2376 Uiso calc . 1.00 .
H(113) 0.098(2) 0.180(2) 0.700(2) 0.2549 Uiso calc . 1.00 .
H(114) 0.014(3) 0.234(1) 0.670(2) 0.2549 Uiso calc . 1.00 .
H(115) -0.064(2) 0.142(2) 0.6182(9) 0.2549 Uiso calc . 1.00 .
H(116) 0.029(3) 0.116(3) 0.613(1) 0.2549 Uiso calc . 1.00 .
H(117) 0.051(2) 0.043(1) 0.699(2) 0.2549 Uiso calc . 1.00 .
H(118) -0.051(3) 0.029(2) 0.661(2) 0.2549 Uiso calc . 1.00 .
H(119) -0.001(3) 0.074(2) 0.775(1) 0.2549 Uiso calc . 1.00 .
H(120) -0.088(2) 0.109(2) 0.724(2) 0.2549 Uiso calc . 1.00 .

loop_
_atom_type_symbol
_atom_type_oxidation_number
_atom_type_number_in_cell
_atom_type_scat_dispersion_real
_atom_type_scat_dispersion_imag
_atom_type_scat_source
Ru 0 4 -1.259 0.836
;International Tables for Crystallography
(1992, Vol. C, Tables 4.2.6.8 and 6.1.1.1)
;
S 0 4 0.125 0.123
;International Tables for Crystallography
(1992, Vol. C, Tables 4.2.6.8 and 6.1.1.1)
;
P 0 8 0.102 0.094
;International Tables for Crystallography
(1992, Vol. C, Tables 4.2.6.8 and 6.1.1.1)
;
F 0 12 0.017 0.010
;International Tables for Crystallography
(1992, Vol. C, Tables 4.2.6.8 and 6.1.1.1)
;
O 0 40 0.011 0.006
;International Tables for Crystallography
(1992, Vol. C, Tables 4.2.6.8 and 6.1.1.1)
;
N 0 24 0.006 0.003
;International Tables for Crystallography
(1992, Vol. C, Tables 4.2.6.8 and 6.1.1.1)
;
C 0 312 0.003 0.002
;International Tables for Crystallography
(1992, Vol. C, Tables 4.2.6.8 and 6.1.1.1)
;
B 0 4 0.001 0.001
;International Tables for Crystallography
(1992, Vol. C, Tables 4.2.6.8 and 6.1.1.1)
;
H 0 480 0.000 0.000
;International Tables for Crystallography
(1992, Vol. C, Table 6.1.1.2)
;

loop_
_geom_angle_atom_site_label_1
_geom_angle_atom_site_label_2
_geom_angle_atom_site_label_3
_geom_angle
_geom_angle_site_symmetry_1
_geom_angle_site_symmetry_2
_geom_angle_site_symmetry_3
_geom_angle_publ_flag
P(1) Ru(1) P(2) 84.4(2) 1_555 1_555 1_555 yes
P(1) Ru(1) O(1) 98.5(3) 1_555 1_555 1_555 yes
P(1) Ru(1) N(11) 94.3(3) 1_555 1_555 1_555 yes
P(1) Ru(1) N(21) 178.4(3) 1_555 1_555 1_555 yes
P(1) Ru(1) N(31) 95.8(3) 1_555 1_555 1_555 yes
P(2) Ru(1) O(1) 95.5(3) 1_555 1_555 1_555 yes
P(2) Ru(1) N(11) 93.3(4) 1_555 1_555 1_555 yes
P(2) Ru(1) N(21) 96.4(3) 1_555 1_555 1_555 yes
P(2) Ru(1) N(31) 179.3(3) 1_555 1_555 1_555 yes
O(1) Ru(1) N(11) 165.1(4) 1_555 1_555 1_555 yes
O(1) Ru(1) N(21) 80.1(4) 1_555 1_555 1_555 yes
O(1) Ru(1) N(31) 83.8(4) 1_555 1_555 1_555 yes
N(11) Ru(1) N(21) 87.1(4) 1_555 1_555 1_555 yes
N(11) Ru(1) N(31) 87.4(5) 1_555 1_555 1_555 yes
N(21) Ru(1) N(31) 83.4(4) 1_555 1_555 1_555 yes
O(2) S(1) O(3) 111(1) 1_555 1_555 1_555 yes
O(2) S(1) O(4) 117(1) 1_555 1_555 1_555 yes
O(2) S(1) C(0) 104(1) 1_555 1_555 1_555 yes
O(3) S(1) O(4) 116(1) 1_555 1_555 1_555 yes
O(3) S(1) C(0) 104(1) 1_555 1_555 1_555 yes
O(4) S(1) C(0) 99(1) 1_555 1_555 1_555 yes
Ru(1) P(1) C(1) 108.9(5) 1_555 1_555 1_555 yes
Ru(1) P(1) C(41) 125.3(5) 1_555 1_555 1_555 yes
Ru(1) P(1) C(51) 117.3(6) 1_555 1_555 1_555 yes
C(1) P(1) C(41) 95.9(7) 1_555 1_555 1_555 yes
C(1) P(1) C(51) 109.6(8) 1_555 1_555 1_555 yes
C(41) P(1) C(51) 97.3(6) 1_555 1_555 1_555 yes
Ru(1) P(2) C(2) 110.2(6) 1_555 1_555 1_555 yes
Ru(1) P(2) C(61) 120.4(6) 1_555 1_555 1_555 yes
Ru(1) P(2) C(71) 117.8(6) 1_555 1_555 1_555 yes
C(2) P(2) C(61) 100.8(8) 1_555 1_555 1_555 yes
C(2) P(2) C(71) 102.8(7) 1_555 1_555 1_555 yes
C(61) P(2) C(71) 102.2(7) 1_555 1_555 1_555 yes
Ru(1) O(1) H(1) 154.0(8) 1_555 1_555 1_555 no
Ru(1) O(1) H(2) 122.4(8) 1_555 1_555 1_555 no
H(1) O(1) H(2) 80.6(6) 1_555 1_555 1_555 no
C(82) O(81) C(85) 107(1) 1_555 1_555 1_555 yes
Ru(1) N(11) N(12) 111.7(8) 1_555 1_555 1_555 yes
Ru(1) N(11) C(11) 138(1) 1_555 1_555 1_555 yes
N(12) N(11) C(11) 107(1) 1_555 1_555 1_555 yes
N(11) N(12) C(13) 111(1) 1_555 1_555 1_555 yes
N(11) N(12) B(1) 121(1) 1_555 1_555 1_555 yes
C(13) N(12) B(1) 125(1) 1_555 1_555 1_555 yes
Ru(1) N(21) N(22) 117.1(7) 1_555 1_555 1_555 yes
Ru(1) N(21) C(21) 139(1) 1_555 1_555 1_555 yes
N(22) N(21) C(21) 102(1) 1_555 1_555 1_555 yes
N(21) N(22) C(23) 110(1) 1_555 1_555 1_555 yes
N(21) N(22) B(1) 114(1) 1_555 1_555 1_555 yes
C(23) N(22) B(1) 134(1) 1_555 1_555 1_555 yes
Ru(1) N(31) N(32) 114.6(8) 1_555 1_555 1_555 yes
Ru(1) N(31) C(31) 140(1) 1_555 1_555 1_555 yes
N(32) N(31) C(31) 104(1) 1_555 1_555 1_555 yes
N(31) N(32) C(33) 110(1) 1_555 1_555 1_555 yes
N(31) N(32) B(1) 116(1) 1_555 1_555 1_555 yes
C(33) N(32) B(1) 132(1) 1_555 1_555 1_555 yes
S(1) C(0) F(1) 111(1) 1_555 1_555 1_555 yes
S(1) C(0) F(2) 114(1) 1_555 1_555 1_555 yes
S(1) C(0) F(3) 113(1) 1_555 1_555 1_555 yes
F(1) C(0) F(2) 103(2) 1_555 1_555 1_555 yes
F(1) C(0) F(3) 102(2) 1_555 1_555 1_555 yes
F(2) C(0) F(3) 109(2) 1_555 1_555 1_555 yes
P(1) C(1) C(2) 115(1) 1_555 1_555 1_555 yes
P(1) C(1) H(49) 106(1) 1_555 1_555 1_555 no
P(1) C(1) H(50) 103(1) 1_555 1_555 1_555 no
C(2) C(1) H(49) 110(1) 1_555 1_555 1_555 no
C(2) C(1) H(50) 105(1) 1_555 1_555 1_555 no
H(49) C(1) H(50) 115(1) 1_555 1_555 1_555 no
P(2) C(2) C(1) 111(1) 1_555 1_555 1_555 yes
P(2) C(2) H(51) 110(1) 1_555 1_555 1_555 no
P(2) C(2) H(52) 109(1) 1_555 1_555 1_555 no
C(1) C(2) H(51) 110(1) 1_555 1_555 1_555 no
C(1) C(2) H(52) 109(1) 1_555 1_555 1_555 no
H(51) C(2) H(52) 106(1) 1_555 1_555 1_555 no
N(11) C(11) C(12) 108(1) 1_555 1_555 1_555 yes
N(11) C(11) C(14) 129(1) 1_555 1_555 1_555 yes
C(12) C(11) C(14) 122(1) 1_555 1_555 1_555 yes
C(11) C(12) C(13) 108(1) 1_555 1_555 1_555 yes
C(11) C(12) H(4) 127(1) 1_555 1_555 1_555 no
C(13) C(12) H(4) 124(1) 1_555 1_555 1_555 no
N(12) C(13) C(12) 104(1) 1_555 1_555 1_555 yes
N(12) C(13) C(17) 124(1) 1_555 1_555 1_555 yes
C(12) C(13) C(17) 131(1) 1_555 1_555 1_555 yes
C(11) C(14) C(15) 106(1) 1_555 1_555 1_555 yes
C(11) C(14) C(16) 111(1) 1_555 1_555 1_555 yes
C(11) C(14) H(5) 111(1) 1_555 1_555 1_555 no
C(15) C(14) C(16) 105(1) 1_555 1_555 1_555 yes
C(15) C(14) H(5) 111(1) 1_555 1_555 1_555 no
C(16) C(14) H(5) 110(1) 1_555 1_555 1_555 no
C(14) C(15) H(6) 110(1) 1_555 1_555 1_555 no
C(14) C(15) H(7) 109(1) 1_555 1_555 1_555 no
C(14) C(15) H(8) 110(1) 1_555 1_555 1_555 no
H(6) C(15) H(7) 108(1) 1_555 1_555 1_555 no
H(6) C(15) H(8) 108(1) 1_555 1_555 1_555 no
H(7) C(15) H(8) 108(1) 1_555 1_555 1_555 no
C(14) C(16) H(9) 109(1) 1_555 1_555 1_555 no
C(14) C(16) H(10) 108(1) 1_555 1_555 1_555 no
C(14) C(16) H(11) 111(1) 1_555 1_555 1_555 no
H(9) C(16) H(10) 108(1) 1_555 1_555 1_555 no
H(9) C(16) H(11) 109(1) 1_555 1_555 1_555 no
H(10) C(16) H(11) 109(1) 1_555 1_555 1_555 no
C(13) C(17) C(18) 110(1) 1_555 1_555 1_555 yes
C(13) C(17) C(19) 109(1) 1_555 1_555 1_555 yes
C(13) C(17) H(12) 108(1) 1_555 1_555 1_555 no
C(18) C(17) C(19) 109(1) 1_555 1_555 1_555 yes
C(18) C(17) H(12) 108(1) 1_555 1_555 1_555 no
C(19) C(17) H(12) 109(1) 1_555 1_555 1_555 no
C(17) C(18) H(13) 109(1) 1_555 1_555 1_555 no
C(17) C(18) H(14) 110(1) 1_555 1_555 1_555 no
C(17) C(18) H(15) 112(1) 1_555 1_555 1_555 no
H(13) C(18) H(14) 106(1) 1_555 1_555 1_555 no
H(13) C(18) H(15) 108(1) 1_555 1_555 1_555 no
H(14) C(18) H(15) 109(2) 1_555 1_555 1_555 no
C(17) C(19) H(16) 110(1) 1_555 1_555 1_555 no
C(17) C(19) H(17) 112(1) 1_555 1_555 1_555 no
C(17) C(19) H(18) 109(1) 1_555 1_555 1_555 no
H(16) C(19) H(17) 109(1) 1_555 1_555 1_555 no
H(16) C(19) H(18) 106(1) 1_555 1_555 1_555 no
H(17) C(19) H(18) 108(1) 1_555 1_555 1_555 no
N(21) C(21) C(22) 111(1) 1_555 1_555 1_555 yes
N(21) C(21) C(24) 122(1) 1_555 1_555 1_555 yes
C(22) C(21) C(24) 125(1) 1_555 1_555 1_555 yes
C(21) C(22) C(23) 105(1) 1_555 1_555 1_555 yes
C(21) C(22) H(19) 125(1) 1_555 1_555 1_555 no
C(23) C(22) H(19) 128(1) 1_555 1_555 1_555 no
N(22) C(23) C(22) 109(1) 1_555 1_555 1_555 yes
N(22) C(23) C(27) 119(1) 1_555 1_555 1_555 yes
C(22) C(23) C(27) 131(1) 1_555 1_555 1_555 yes
C(21) C(24) C(25) 112(1) 1_555 1_555 1_555 yes
C(21) C(24) C(26) 116(1) 1_555 1_555 1_555 yes
C(21) C(24) H(20) 107(1) 1_555 1_555 1_555 no
C(25) C(24) C(26) 107(1) 1_555 1_555 1_555 yes
C(25) C(24) H(20) 105(1) 1_555 1_555 1_555 no
C(26) C(24) H(20) 106(1) 1_555 1_555 1_555 no
C(24) C(25) H(21) 111(1) 1_555 1_555 1_555 no
C(24) C(25) H(22) 109(1) 1_555 1_555 1_555 no
C(24) C(25) H(23) 111(1) 1_555 1_555 1_555 no
H(21) C(25) H(22) 107(1) 1_555 1_555 1_555 no
H(21) C(25) H(23) 107(1) 1_555 1_555 1_555 no
H(22) C(25) H(23) 108(1) 1_555 1_555 1_555 no
C(24) C(26) H(24) 110(1) 1_555 1_555 1_555 no
C(24) C(26) H(25) 111(1) 1_555 1_555 1_555 no
C(24) C(26) H(26) 114(2) 1_555 1_555 1_555 no
H(24) C(26) H(25) 105(2) 1_555 1_555 1_555 no
H(24) C(26) H(26) 106(1) 1_555 1_555 1_555 no
H(25) C(26) H(26) 108(1) 1_555 1_555 1_555 no
C(23) C(27) C(28) 110(1) 1_555 1_555 1_555 yes
C(23) C(27) C(29) 111(1) 1_555 1_555 1_555 yes
C(23) C(27) H(27) 109(1) 1_555 1_555 1_555 no
C(28) C(27) C(29) 106(1) 1_555 1_555 1_555 yes
C(28) C(27) H(27) 109(1) 1_555 1_555 1_555 no
C(29) C(27) H(27) 109(1) 1_555 1_555 1_555 no
C(27) C(28) H(28) 110(1) 1_555 1_555 1_555 no
C(27) C(28) H(29) 111(1) 1_555 1_555 1_555 no
C(27) C(28) H(30) 111(1) 1_555 1_555 1_555 no
H(28) C(28) H(29) 108(2) 1_555 1_555 1_555 no
H(28) C(28) H(30) 107(2) 1_555 1_555 1_555 no
H(29) C(28) H(30) 107(2) 1_555 1_555 1_555 no
C(27) C(29) H(31) 112(1) 1_555 1_555 1_555 no
C(27) C(29) H(32) 112(1) 1_555 1_555 1_555 no
C(27) C(29) H(33) 111(1) 1_555 1_555 1_555 no
H(31) C(29) H(32) 106(2) 1_555 1_555 1_555 no
H(31) C(29) H(33) 106(1) 1_555 1_555 1_555 no
H(32) C(29) H(33) 106(2) 1_555 1_555 1_555 no
N(31) C(31) C(32) 112(1) 1_555 1_555 1_555 yes
N(31) C(31) C(34) 124(1) 1_555 1_555 1_555 yes
C(32) C(31) C(34) 123(1) 1_555 1_555 1_555 yes
C(31) C(32) C(33) 105(1) 1_555 1_555 1_555 yes
C(31) C(32) H(34) 128(1) 1_555 1_555 1_555 no
C(33) C(32) H(34) 126(1) 1_555 1_555 1_555 no
N(32) C(33) C(32) 107(1) 1_555 1_555 1_555 yes
N(32) C(33) C(37) 119(1) 1_555 1_555 1_555 yes
C(32) C(33) C(37) 132(1) 1_555 1_555 1_555 yes
C(31) C(34) C(35) 110(1) 1_555 1_555 1_555 yes
C(31) C(34) C(36) 112(1) 1_555 1_555 1_555 yes
C(31) C(34) H(35) 108(1) 1_555 1_555 1_555 no
C(35) C(34) C(36) 109(1) 1_555 1_555 1_555 yes
C(35) C(34) H(35) 105(1) 1_555 1_555 1_555 no
C(36) C(34) H(35) 109(1) 1_555 1_555 1_555 no
C(34) C(35) H(36) 113(1) 1_555 1_555 1_555 no
C(34) C(35) H(37) 109(1) 1_555 1_555 1_555 no
C(34) C(35) H(38) 114(1) 1_555 1_555 1_555 no
H(36) C(35) H(37) 105(1) 1_555 1_555 1_555 no
H(36) C(35) H(38) 106(1) 1_555 1_555 1_555 no
H(37) C(35) H(38) 105(1) 1_555 1_555 1_555 no
C(34) C(36) H(39) 110(1) 1_555 1_555 1_555 no
C(34) C(36) H(40) 109(1) 1_555 1_555 1_555 no
C(34) C(36) H(41) 111(1) 1_555 1_555 1_555 no
H(39) C(36) H(40) 108(1) 1_555 1_555 1_555 no
H(39) C(36) H(41) 108(1) 1_555 1_555 1_555 no
H(40) C(36) H(41) 108(1) 1_555 1_555 1_555 no
C(33) C(37) C(38) 108(1) 1_555 1_555 1_555 yes
C(33) C(37) C(39) 116(1) 1_555 1_555 1_555 yes
C(33) C(37) H(42) 110(1) 1_555 1_555 1_555 no
C(38) C(37) C(39) 109(1) 1_555 1_555 1_555 yes
C(38) C(37) H(42) 104(1) 1_555 1_555 1_555 no
C(39) C(37) H(42) 106(1) 1_555 1_555 1_555 no
C(37) C(38) H(43) 104(2) 1_555 1_555 1_555 no
C(37) C(38) H(44) 111(1) 1_555 1_555 1_555 no
C(37) C(38) H(45) 114(1) 1_555 1_555 1_555 no
H(43) C(38) H(44) 102(1) 1_555 1_555 1_555 no
H(43) C(38) H(45) 106(2) 1_555 1_555 1_555 no
H(44) C(38) H(45) 115(3) 1_555 1_555 1_555 no
C(37) C(39) H(46) 114(2) 1_555 1_555 1_555 no
C(37) C(39) H(47) 114(2) 1_555 1_555 1_555 no
C(37) C(39) H(48) 109(1) 1_555 1_555 1_555 no
H(46) C(39) H(47) 108(2) 1_555 1_555 1_555 no
H(46) C(39) H(48) 105(2) 1_555 1_555 1_555 no
H(47) C(39) H(48) 104(1) 1_555 1_555 1_555 no
P(1) C(41) C(42) 118.0(10) 1_555 1_555 1_555 yes
P(1) C(41) C(46) 122(1) 1_555 1_555 1_555 yes
C(42) C(41) C(46) 118(1) 1_555 1_555 1_555 yes
C(41) C(42) C(43) 119(1) 1_555 1_555 1_555 yes
C(41) C(42) H(53) 120(1) 1_555 1_555 1_555 no
C(43) C(42) H(53) 119(1) 1_555 1_555 1_555 no
C(42) C(43) C(44) 120(1) 1_555 1_555 1_555 yes
C(42) C(43) H(54) 120(1) 1_555 1_555 1_555 no
C(44) C(43) H(54) 118(1) 1_555 1_555 1_555 no
C(43) C(44) C(45) 119(1) 1_555 1_555 1_555 yes
C(43) C(44) H(55) 121(1) 1_555 1_555 1_555 no
C(45) C(44) H(55) 119(1) 1_555 1_555 1_555 no
C(44) C(45) C(46) 120(1) 1_555 1_555 1_555 yes
C(44) C(45) H(56) 116(1) 1_555 1_555 1_555 no
C(46) C(45) H(56) 122(1) 1_555 1_555 1_555 no
C(41) C(46) C(45) 119(1) 1_555 1_555 1_555 yes
C(41) C(46) H(57) 120(1) 1_555 1_555 1_555 no
C(45) C(46) H(57) 119(1) 1_555 1_555 1_555 no
P(1) C(51) C(52) 117(1) 1_555 1_555 1_555 yes
P(1) C(51) C(56) 123(1) 1_555 1_555 1_555 yes
C(52) C(51) C(56) 118(1) 1_555 1_555 1_555 yes
C(51) C(52) C(53) 118(1) 1_555 1_555 1_555 yes
C(51) C(52) H(58) 119(1) 1_555 1_555 1_555 no
C(53) C(52) H(58) 121(1) 1_555 1_555 1_555 no
C(52) C(53) C(54) 121(1) 1_555 1_555 1_555 yes
C(52) C(53) H(59) 121(1) 1_555 1_555 1_555 no
C(54) C(53) H(59) 116(1) 1_555 1_555 1_555 no
C(53) C(54) C(55) 117(1) 1_555 1_555 1_555 yes
C(53) C(54) H(60) 122(2) 1_555 1_555 1_555 no
C(55) C(54) H(60) 120(1) 1_555 1_555 1_555 no
C(54) C(55) C(56) 123(1) 1_555 1_555 1_555 yes
C(54) C(55) H(61) 117(1) 1_555 1_555 1_555 no
C(56) C(55) H(61) 119(1) 1_555 1_555 1_555 no
C(51) C(56) C(55) 120(1) 1_555 1_555 1_555 yes
C(51) C(56) H(62) 119(1) 1_555 1_555 1_555 no
C(55) C(56) H(62) 119(1) 1_555 1_555 1_555 no
P(2) C(61) C(62) 122(1) 1_555 1_555 1_555 yes
P(2) C(61) C(66) 118(1) 1_555 1_555 1_555 yes
C(62) C(61) C(66) 118(1) 1_555 1_555 1_555 yes
C(61) C(62) C(63) 118(1) 1_555 1_555 1_555 yes
C(61) C(62) H(63) 121(1) 1_555 1_555 1_555 no
C(63) C(62) H(63) 119(1) 1_555 1_555 1_555 no
C(62) C(63) C(64) 121(1) 1_555 1_555 1_555 yes
C(62) C(63) H(64) 118(1) 1_555 1_555 1_555 no
C(64) C(63) H(64) 120(1) 1_555 1_555 1_555 no
C(63) C(64) C(65) 118(1) 1_555 1_555 1_555 yes
C(63) C(64) H(65) 122(1) 1_555 1_555 1_555 no
C(65) C(64) H(65) 118(1) 1_555 1_555 1_555 no
C(64) C(65) C(66) 123(1) 1_555 1_555 1_555 yes
C(64) C(65) H(66) 118(2) 1_555 1_555 1_555 no
C(66) C(65) H(66) 117(1) 1_555 1_555 1_555 no
C(61) C(66) C(65) 118(1) 1_555 1_555 1_555 yes
C(61) C(66) H(67) 120(1) 1_555 1_555 1_555 no
C(65) C(66) H(67) 120(1) 1_555 1_555 1_555 no
P(2) C(71) C(72) 120(1) 1_555 1_555 1_555 yes
P(2) C(71) C(76) 119(1) 1_555 1_555 1_555 yes
C(72) C(71) C(76) 119(1) 1_555 1_555 1_555 yes
C(71) C(72) C(73) 116(1) 1_555 1_555 1_555 yes
C(71) C(72) H(68) 120(1) 1_555 1_555 1_555 no
C(73) C(72) H(68) 122(1) 1_555 1_555 1_555 no
C(72) C(73) C(74) 120(1) 1_555 1_555 1_555 yes
C(72) C(73) H(69) 121(1) 1_555 1_555 1_555 no
C(74) C(73) H(69) 118(1) 1_555 1_555 1_555 no
C(73) C(74) C(75) 121(1) 1_555 1_555 1_555 yes
C(73) C(74) H(70) 118(2) 1_555 1_555 1_555 no
C(75) C(74) H(70) 119(2) 1_555 1_555 1_555 no
C(74) C(75) C(76) 120(1) 1_555 1_555 1_555 yes
C(74) C(75) H(71) 119(1) 1_555 1_555 1_555 no
C(76) C(75) H(71) 120(1) 1_555 1_555 1_555 no
C(71) C(76) C(75) 121(1) 1_555 1_555 1_555 yes
C(71) C(76) H(72) 120(1) 1_555 1_555 1_555 no
C(75) C(76) H(72) 118(1) 1_555 1_555 1_555 no
O(81) C(82) C(83) 105(2) 1_555 1_555 1_555 yes
O(81) C(82) H(73) 108(2) 1_555 1_555 1_555 no
O(81) C(82) H(74) 110(1) 1_555 1_555 1_555 no
C(83) C(82) H(73) 115(2) 1_555 1_555 1_555 no
C(83) C(82) H(74) 115(2) 1_555 1_555 1_555 no
H(73) C(82) H(74) 101(2) 1_555 1_555 1_555 no
C(82) C(83) C(84) 111(2) 1_555 1_555 1_555 yes
C(82) C(83) H(75) 98(2) 1_555 1_555 1_555 no
C(82) C(83) H(76) 99(2) 1_555 1_555 1_555 no
C(84) C(83) H(75) 121(2) 1_555 1_555 1_555 no
C(84) C(83) H(76) 119(3) 1_555 1_555 1_555 no
H(75) C(83) H(76) 102(2) 1_555 1_555 1_555 no
C(83) C(84) C(85) 103(3) 1_555 1_555 1_555 yes
C(83) C(84) H(77) 105(2) 1_555 1_555 1_555 no
C(83) C(84) H(78) 115(2) 1_555 1_555 1_555 no
C(85) C(84) H(77) 106(2) 1_555 1_555 1_555 no
C(85) C(84) H(78) 118(2) 1_555 1_555 1_555 no
H(77) C(84) H(78) 105(4) 1_555 1_555 1_555 no
O(81) C(85) C(84) 106(2) 1_555 1_555 1_555 yes
O(81) C(85) H(79) 107(1) 1_555 1_555 1_555 no
O(81) C(85) H(80) 109(2) 1_555 1_555 1_555 no
C(84) C(85) H(79) 109(2) 1_555 1_555 1_555 no
C(84) C(85) H(80) 116(1) 1_555 1_555 1_555 no
H(79) C(85) H(80) 106(1) 1_555 1_555 1_555 no
N(12) B(1) N(22) 111(1) 1_555 1_555 1_555 yes
N(12) B(1) N(32) 112(1) 1_555 1_555 1_555 yes
N(12) B(1) H(3) 107(1) 1_555 1_555 1_555 no
N(22) B(1) N(32) 110(1) 1_555 1_555 1_555 yes
N(22) B(1) H(3) 102(1) 1_555 1_555 1_555 no
N(32) B(1) H(3) 110(1) 1_555 1_555 1_555 no
C(92) O(91) C(95) 112(2) 1_555 1_555 1_555 yes
O(91) C(92) C(93) 104(3) 1_555 1_555 1_555 yes
O(91) C(92) H(81) 108(4) 1_555 1_555 1_555 no
O(91) C(92) H(82) 111(4) 1_555 1_555 1_555 no
C(93) C(92) H(81) 110(3) 1_555 1_555 1_555 no
C(93) C(92) H(82) 111(3) 1_555 1_555 1_555 no
H(81) C(92) H(82) 109(5) 1_555 1_555 1_555 no
O(91) C(95) C(94) 104(2) 1_555 1_555 1_555 yes
O(91) C(95) H(87) 111(4) 1_555 1_555 1_555 no
O(91) C(95) H(88) 108(4) 1_555 1_555 1_555 no
C(94) C(95) H(87) 111(3) 1_555 1_555 1_555 no
C(94) C(95) H(88) 110(3) 1_555 1_555 1_555 no
H(87) C(95) H(88) 109(4) 1_555 1_555 1_555 no
C(92) C(93) C(94) 102(2) 1_555 1_555 1_555 yes
C(92) C(93) H(83) 109(3) 1_555 1_555 1_555 no
C(92) C(93) H(84) 112(4) 1_555 1_555 1_555 no
C(94) C(93) H(83) 109(3) 1_555 1_555 1_555 no
C(94) C(93) H(84) 113(4) 1_555 1_555 1_555 no
H(83) C(93) H(84) 109(3) 1_555 1_555 1_555 no
C(95) C(94) C(93) 102(2) 1_555 1_555 1_555 yes
C(95) C(94) H(85) 109(3) 1_555 1_555 1_555 no
C(95) C(94) H(86) 112(4) 1_555 1_555 1_555 no
C(93) C(94) H(85) 109(4) 1_555 1_555 1_555 no
C(93) C(94) H(86) 113(4) 1_555 1_555 1_555 no
H(85) C(94) H(86) 110(4) 1_555 1_555 1_555 no
C(102) O(101) C(105) 112(2) 1_555 1_555 1_555 yes
O(101) C(102) C(103) 104(2) 1_555 1_555 1_555 yes
O(101) C(102) H(89) 108(2) 1_555 1_555 1_555 no
O(101) C(102) H(90) 111(2) 1_555 1_555 1_555 no
C(103) C(102) H(89) 110(3) 1_555 1_555 1_555 no
C(103) C(102) H(90) 111(3) 1_555 1_555 1_555 no
H(89) C(102) H(90) 109(4) 1_555 1_555 1_555 no
O(101) C(105) C(104) 104(1) 1_555 1_555 1_555 yes
O(101) C(105) H(95) 111(3) 1_555 1_555 1_555 no
O(101) C(105) H(96) 108(3) 1_555 1_555 1_555 no
C(104) C(105) H(95) 111(3) 1_555 1_555 1_555 no
C(104) C(105) H(96) 110(3) 1_555 1_555 1_555 no
H(95) C(105) H(96) 109(2) 1_555 1_555 1_555 no
C(102) C(103) C(104) 102(1) 1_555 1_555 1_555 yes
C(102) C(103) H(91) 109(3) 1_555 1_555 1_555 no
C(102) C(103) H(92) 112(3) 1_555 1_555 1_555 no
C(104) C(103) H(91) 109(3) 1_555 1_555 1_555 no
C(104) C(103) H(92) 113(3) 1_555 1_555 1_555 no
H(91) C(103) H(92) 109(3) 1_555 1_555 1_555 no
C(105) C(104) C(103) 102(2) 1_555 1_555 1_555 yes
C(105) C(104) H(93) 109(2) 1_555 1_555 1_555 no
C(105) C(104) H(94) 112(3) 1_555 1_555 1_555 no
C(103) C(104) H(93) 109(3) 1_555 1_555 1_555 no
C(103) C(104) H(94) 113(3) 1_555 1_555 1_555 no
H(93) C(104) H(94) 110(3) 1_555 1_555 1_555 no
C(112) O(111) C(115) 112(1) 1_555 1_555 1_555 yes
O(111) C(112) C(113) 104(1) 1_555 1_555 1_555 yes
O(111) C(112) H(97) 108(2) 1_555 1_555 1_555 no
O(111) C(112) H(98) 111(2) 1_555 1_555 1_555 no
C(113) C(112) H(97) 110(2) 1_555 1_555 1_555 no
C(113) C(112) H(98) 111(2) 1_555 1_555 1_555 no
H(97) C(112) H(98) 109(2) 1_555 1_555 1_555 no
O(111) C(115) C(114) 104(1) 1_555 1_555 1_555 yes
O(111) C(115) H(103) 111(2) 1_555 1_555 1_555 no
O(111) C(115) H(104) 108(2) 1_555 1_555 1_555 no
C(114) C(115) H(103) 111(2) 1_555 1_555 1_555 no
C(114) C(115) H(104) 110(2) 1_555 1_555 1_555 no
H(103) C(115) H(104) 109(2) 1_555 1_555 1_555 no
C(112) C(113) C(114) 102(1) 1_555 1_555 1_555 yes
C(112) C(113) H(99) 109(2) 1_555 1_555 1_555 no
C(112) C(113) H(100) 112(2) 1_555 1_555 1_555 no
C(114) C(113) H(99) 109(2) 1_555 1_555 1_555 no
C(114) C(113) H(100) 113(2) 1_555 1_555 1_555 no
H(99) C(113) H(100) 109(3) 1_555 1_555 1_555 no
C(115) C(114) C(113) 102(1) 1_555 1_555 1_555 yes
C(115) C(114) H(101) 109(2) 1_555 1_555 1_555 no
C(115) C(114) H(102) 112(2) 1_555 1_555 1_555 no
C(113) C(114) H(101) 109(2) 1_555 1_555 1_555 no
C(113) C(114) H(102) 113(2) 1_555 1_555 1_555 no
H(101) C(114) H(102) 110(3) 1_555 1_555 1_555 no
C(122) O(121) C(125) 112(1) 1_555 1_555 1_555 yes
O(121) C(122) C(123) 104(1) 1_555 1_555 1_555 yes
O(121) C(122) H(105) 108(3) 1_555 1_555 1_555 no
O(121) C(122) H(106) 111(2) 1_555 1_555 1_555 no
C(123) C(122) H(105) 110(2) 1_555 1_555 1_555 no
C(123) C(122) H(106) 111(3) 1_555 1_555 1_555 no
H(105) C(122) H(106) 109(3) 1_555 1_555 1_555 no
O(121) C(125) C(124) 104(1) 1_555 1_555 1_555 yes
O(121) C(125) H(111) 111(3) 1_555 1_555 1_555 no
O(121) C(125) H(112) 108(2) 1_555 1_555 1_555 no
C(124) C(125) H(111) 111(3) 1_555 1_555 1_555 no
C(124) C(125) H(112) 110(3) 1_555 1_555 1_555 no
H(111) C(125) H(112) 109(3) 1_555 1_555 1_555 no
C(122) C(123) C(124) 102(1) 1_555 1_555 1_555 yes
C(122) C(123) H(107) 109(2) 1_555 1_555 1_555 no
C(122) C(123) H(108) 112(3) 1_555 1_555 1_555 no
C(124) C(123) H(107) 109(3) 1_555 1_555 1_555 no
C(124) C(123) H(108) 113(3) 1_555 1_555 1_555 no
H(107) C(123) H(108) 109(3) 1_555 1_555 1_555 no
C(125) C(124) C(123) 102(1) 1_555 1_555 1_555 yes
C(125) C(124) H(109) 109(3) 1_555 1_555 1_555 no
C(125) C(124) H(110) 112(3) 1_555 1_555 1_555 no
C(123) C(124) H(109) 109(3) 1_555 1_555 1_555 no
C(123) C(124) H(110) 113(3) 1_555 1_555 1_555 no
H(109) C(124) H(110) 110(3) 1_555 1_555 1_555 no
C(132) O(131) C(135) 112(2) 1_555 1_555 1_555 yes
O(131) C(132) C(133) 104(2) 1_555 1_555 1_555 yes
O(131) C(132) H(113) 108(3) 1_555 1_555 1_555 no
O(131) C(132) H(114) 111(4) 1_555 1_555 1_555 no
C(133) C(132) H(113) 110(3) 1_555 1_555 1_555 no
C(133) C(132) H(114) 111(3) 1_555 1_555 1_555 no
H(113) C(132) H(114) 109(4) 1_555 1_555 1_555 no
O(131) C(135) C(134) 104(2) 1_555 1_555 1_555 yes
O(131) C(135) H(119) 111(3) 1_555 1_555 1_555 no
O(131) C(135) H(120) 108(3) 1_555 1_555 1_555 no
C(134) C(135) H(119) 111(3) 1_555 1_555 1_555 no
C(134) C(135) H(120) 110(3) 1_555 1_555 1_555 no
H(119) C(135) H(120) 109(4) 1_555 1_555 1_555 no
C(132) C(133) C(134) 102(1) 1_555 1_555 1_555 yes
C(132) C(133) H(115) 109(3) 1_555 1_555 1_555 no
C(132) C(133) H(116) 112(3) 1_555 1_555 1_555 no
C(134) C(133) H(115) 109(3) 1_555 1_555 1_555 no
C(134) C(133) H(116) 113(3) 1_555 1_555 1_555 no
H(115) C(133) H(116) 109(2) 1_555 1_555 1_555 no
C(135) C(134) C(133) 102(2) 1_555 1_555 1_555 yes
C(135) C(134) H(117) 109(3) 1_555 1_555 1_555 no
C(135) C(134) H(118) 112(4) 1_555 1_555 1_555 no
C(133) C(134) H(117) 109(3) 1_555 1_555 1_555 no
C(133) C(134) H(118) 113(3) 1_555 1_555 1_555 no
H(117) C(134) H(118) 110(3) 1_555 1_555 1_555 no

loop_
_geom_bond_atom_site_label_1
_geom_bond_atom_site_label_2
_geom_bond_distance
_geom_bond_site_symmetry_1
_geom_bond_site_symmetry_2
_geom_bond_publ_flag
Ru(1) P(1) 2.311(4) 1_555 1_555 yes
Ru(1) P(2) 2.287(5) 1_555 1_555 yes
Ru(1) O(1) 2.148(8) 1_555 1_555 yes
Ru(1) N(11) 2.19(1) 1_555 1_555 yes
Ru(1) N(21) 2.21(1) 1_555 1_555 yes
Ru(1) N(31) 2.20(1) 1_555 1_555 yes
S(1) O(2) 1.39(1) 1_555 1_555 yes
S(1) O(3) 1.43(2) 1_555 1_555 yes
S(1) O(4) 1.43(3) 1_555 1_555 yes
S(1) C(0) 1.79(2) 1_555 1_555 yes
P(1) C(1) 1.86(2) 1_555 1_555 yes
P(1) C(41) 1.89(1) 1_555 1_555 yes
P(1) C(51) 1.82(1) 1_555 1_555 yes
P(2) C(2) 1.85(2) 1_555 1_555 yes
P(2) C(61) 1.84(2) 1_555 1_555 yes
P(2) C(71) 1.87(1) 1_555 1_555 yes
F(1) C(0) 1.31(4) 1_555 1_555 yes
F(2) C(0) 1.25(3) 1_555 1_555 yes
F(3) C(0) 1.28(3) 1_555 1_555 yes
O(81) C(82) 1.49(2) 1_555 1_555 yes
O(81) C(85) 1.43(3) 1_555 1_555 yes
N(11) N(12) 1.34(2) 1_555 1_555 yes
N(11) C(11) 1.36(2) 1_555 1_555 yes
N(12) C(13) 1.36(2) 1_555 1_555 yes
N(12) B(1) 1.49(2) 1_555 1_555 yes
N(21) N(22) 1.38(2) 1_555 1_555 yes
N(21) C(21) 1.40(2) 1_555 1_555 yes
N(22) C(23) 1.37(2) 1_555 1_555 yes
N(22) B(1) 1.49(2) 1_555 1_555 yes
N(31) N(32) 1.39(2) 1_555 1_555 yes
N(31) C(31) 1.29(2) 1_555 1_555 yes
N(32) C(33) 1.35(2) 1_555 1_555 yes
N(32) B(1) 1.57(2) 1_555 1_555 yes
C(1) C(2) 1.45(2) 1_555 1_555 yes
C(11) C(12) 1.37(2) 1_555 1_555 yes
C(11) C(14) 1.52(2) 1_555 1_555 yes
C(12) C(13) 1.41(3) 1_555 1_555 yes
C(13) C(17) 1.47(3) 1_555 1_555 yes
C(14) C(15) 1.56(2) 1_555 1_555 yes
C(14) C(16) 1.55(2) 1_555 1_555 yes
C(17) C(18) 1.53(2) 1_555 1_555 yes
C(17) C(19) 1.51(2) 1_555 1_555 yes
C(21) C(22) 1.37(2) 1_555 1_555 yes
C(21) C(24) 1.50(3) 1_555 1_555 yes
C(22) C(23) 1.33(2) 1_555 1_555 yes
C(23) C(27) 1.51(2) 1_555 1_555 yes
C(24) C(25) 1.50(2) 1_555 1_555 yes
C(24) C(26) 1.51(2) 1_555 1_555 yes
C(27) C(28) 1.51(2) 1_555 1_555 yes
C(27) C(29) 1.56(3) 1_555 1_555 yes
C(31) C(32) 1.41(3) 1_555 1_555 yes
C(31) C(34) 1.55(2) 1_555 1_555 yes
C(32) C(33) 1.33(2) 1_555 1_555 yes
C(33) C(37) 1.43(3) 1_555 1_555 yes
C(34) C(35) 1.56(2) 1_555 1_555 yes
C(34) C(36) 1.47(2) 1_555 1_555 yes
C(37) C(38) 1.57(3) 1_555 1_555 yes
C(37) C(39) 1.40(3) 1_555 1_555 yes
C(41) C(42) 1.44(2) 1_555 1_555 yes
C(41) C(46) 1.35(2) 1_555 1_555 yes
C(42) C(43) 1.36(2) 1_555 1_555 yes
C(43) C(44) 1.35(2) 1_555 1_555 yes
C(44) C(45) 1.39(3) 1_555 1_555 yes
C(45) C(46) 1.39(2) 1_555 1_555 yes
C(51) C(52) 1.39(3) 1_555 1_555 yes
C(51) C(56) 1.37(2) 1_555 1_555 yes
C(52) C(53) 1.39(2) 1_555 1_555 yes
C(53) C(54) 1.38(3) 1_555 1_555 yes
C(54) C(55) 1.32(3) 1_555 1_555 yes
C(55) C(56) 1.35(2) 1_555 1_555 yes
C(61) C(62) 1.38(2) 1_555 1_555 yes
C(61) C(66) 1.44(2) 1_555 1_555 yes
C(62) C(63) 1.41(3) 1_555 1_555 yes
C(63) C(64) 1.38(3) 1_555 1_555 yes
C(64) C(65) 1.35(3) 1_555 1_555 yes
C(65) C(66) 1.36(3) 1_555 1_555 yes
C(71) C(72) 1.36(2) 1_555 1_555 yes
C(71) C(76) 1.40(3) 1_555 1_555 yes
C(72) C(73) 1.43(2) 1_555 1_555 yes
C(73) C(74) 1.35(3) 1_555 1_555 yes
C(74) C(75) 1.32(3) 1_555 1_555 yes
C(75) C(76) 1.34(2) 1_555 1_555 yes
C(82) C(83) 1.41(5) 1_555 1_555 yes
C(83) C(84) 1.41(5) 1_555 1_555 yes
C(84) C(85) 1.50(4) 1_555 1_555 yes
O(91) C(92) 1.43(6) 1_555 1_555 yes
O(91) C(95) 1.43(5) 1_555 1_555 yes
C(92) C(93) 1.54(5) 1_555 1_555 yes
C(95) C(94) 1.54(4) 1_555 1_555 yes
C(93) C(94) 1.54(6) 1_555 1_555 yes
O(101) C(102) 1.43(4) 1_555 1_555 yes
O(101) C(105) 1.43(4) 1_555 1_555 yes
C(102) C(103) 1.54(4) 1_555 1_555 yes
C(105) C(104) 1.54(4) 1_555 1_555 yes
C(103) C(104) 1.54(4) 1_555 1_555 yes
O(111) C(112) 1.43(3) 1_555 1_555 yes
O(111) C(115) 1.43(3) 1_555 1_555 yes
C(112) C(113) 1.54(3) 1_555 1_555 yes
C(115) C(114) 1.54(4) 1_555 1_555 yes
C(113) C(114) 1.54(3) 1_555 1_555 yes
O(121) C(122) 1.43(3) 1_555 1_555 yes
O(121) C(125) 1.43(4) 1_555 1_555 yes
C(122) C(123) 1.54(4) 1_555 1_555 yes
C(125) C(124) 1.54(3) 1_555 1_555 yes
C(123) C(124) 1.54(4) 1_555 1_555 yes
O(131) C(132) 1.43(5) 1_555 1_555 yes
O(131) C(135) 1.43(4) 1_555 1_555 yes
C(132) C(133) 1.54(4) 1_555 1_555 yes
C(135) C(134) 1.54(5) 1_555 1_555 yes
C(133) C(134) 1.54(4) 1_555 1_555 yes

loop_
_geom_contact_atom_site_label_1
_geom_contact_atom_site_label_2
_geom_contact_distance
_geom_contact_site_symmetry_1
_geom_contact_site_symmetry_2
_geom_contact_publ_flag
F(1) C(82) 3.53(3) 1_555 1_555 ?
F(1) C(32) 3.60(2) 1_555 3_666 ?
F(2) C(43) 3.39(3) 1_555 1_555 ?
F(3) C(38) 3.43(3) 1_555 3_666 ?
O(1) O(2) 2.69(2) 1_555 1_555 ?
O(1) O(81) 2.74(2) 1_555 1_555 ?
O(2) C(42) 3.25(2) 1_555 1_555 ?
O(2) C(43) 3.56(2) 1_555 1_555 ?
O(2) C(66) 3.56(2) 1_555 1_555 ?
O(2) O(81) 3.56(2) 1_555 1_555 ?
O(2) C(82) 3.57(4) 1_555 1_555 ?
O(3) C(63) 3.42(3) 1_555 3_566 ?
O(3) C(82) 3.56(4) 1_555 1_555 ?
O(4) O(121) 3.19(4) 1_555 2_556 ?
O(4) C(125) 3.39(4) 1_555 2_556 ?
O(4) C(65) 3.55(3) 1_555 1_555 ?
O(81) C(35) 3.30(2) 1_555 1_555 ?
O(81) C(21) 3.54(2) 1_555 1_555 ?
O(81) C(26) 3.57(3) 1_555 1_555 ?
C(1) C(105) 3.39(3) 1_555 4_455 ?
C(12) C(112) 3.57(2) 1_555 3_656 ?
C(23) C(85) 3.58(3) 1_555 1_555 ?
C(28) C(36) 3.50(2) 1_555 4_454 ?
C(29) C(85) 3.51(3) 1_555 1_555 ?
C(56) C(122) 3.59(4) 1_555 1_555 ?
C(82) C(93) 3.47(4) 1_555 2_555 ?
